data_4065522
loop_
_publ_author_name
'Kameo, Hajime'
'Nakajima, Yumiko'
'Namura, Kyo'
'Suzuki, Hiroharu'

_publ_section_title
;
 Heterometallic Effects in Nitrogen--Hydrogen Bond Cleavage by Trinuclear
 Mixed-Metal Polyhydrido Clusters Containing Ruthenium and Osmium
;
_journal_issue 24
_journal_name_full Organometallics
_journal_page_first 6703
_journal_paper_doi 10.1021/om200901j
_journal_volume 30
_journal_year 2011
_chemical_formula_sum 'C30 H46 O2 Os Ru2'
_chemical_formula_weight 831.01
_chemical_name_systematic
;
 ?
;
_space_group_IT_number 2
_symmetry_cell_setting triclinic
_symmetry_space_group_name_Hall '-P 1'
_symmetry_space_group_name_H-M 'P -1'
_atom_sites_solution_hydrogens geom
_atom_sites_solution_primary direct
_atom_sites_solution_secondary difmap
_audit_creation_method SHELXL-97
_cell_angle_alpha 73.869(11)
_cell_angle_beta 71.017(12)
_cell_angle_gamma 60.300(12)
_cell_formula_units_Z 2
_cell_length_a 10.962(4)
_cell_length_b 10.978(4)
_cell_length_c 15.446(4)
_cell_measurement_reflns_used 17847
_cell_measurement_temperature 173(2)
_cell_measurement_theta_max 29.98
_cell_measurement_theta_min 3.16
_cell_volume 1511.3(9)
_computing_cell_refinement PROCESS-AUTO
_computing_data_collection 'PROCESS-AUTO (Rigaku, 1998)'
_computing_data_reduction 'SHELXS-97 (Sheldrick, 1990)'
_computing_molecular_graphics 'ORTEX (P.McArdle, 1995)'
_computing_publication_material SHELXL-97
_computing_structure_refinement 'SHELXL-97 (Sheldrick, 1997)'
_computing_structure_solution SHELXS-97
_diffrn_ambient_temperature 173(2)
_diffrn_detector_area_resol_mean 10
_diffrn_measured_fraction_theta_full 0.978
_diffrn_measured_fraction_theta_max 0.978
_diffrn_measurement_device_type 'Rigaku R-AXIS RAPID Imaging Plate'
_diffrn_measurement_method \w
_diffrn_radiation_monochromator graphite
_diffrn_radiation_source 'Rigaku Rotating Anode Ultrax18'
_diffrn_radiation_type MoK\a
_diffrn_radiation_wavelength 0.71069
_diffrn_reflns_av_R_equivalents 0.0228
_diffrn_reflns_av_sigmaI/netI 0.0322
_diffrn_reflns_limit_h_max 15
_diffrn_reflns_limit_h_min 0
_diffrn_reflns_limit_k_max 15
_diffrn_reflns_limit_k_min -12
_diffrn_reflns_limit_l_max 21
_diffrn_reflns_limit_l_min -20
_diffrn_reflns_number 17847
_diffrn_reflns_theta_full 29.98
_diffrn_reflns_theta_max 29.98
_diffrn_reflns_theta_min 3.16
_exptl_absorpt_coefficient_mu 5.203
_exptl_absorpt_correction_T_max 1.0000
_exptl_absorpt_correction_T_min 0.7348
_exptl_absorpt_correction_type empirical
_exptl_crystal_colour brown
_exptl_crystal_density_diffrn 1.826
_exptl_crystal_density_meas ?
_exptl_crystal_density_method 'not measured'
_exptl_crystal_description platelet
_exptl_crystal_F_000 812
_exptl_crystal_size_max 0.200
_exptl_crystal_size_mid 0.100
_exptl_crystal_size_min 0.020
_refine_diff_density_max 1.313
_refine_diff_density_min -0.964
_refine_diff_density_rms 0.143
_refine_ls_extinction_coef 0.0039(2)
_refine_ls_extinction_expression Fc^*^=kFc[1+0.001xFc^2^\l^3^/sin(2\q)]^-1/4^
_refine_ls_extinction_method SHELXL
_refine_ls_goodness_of_fit_ref 1.076
_refine_ls_hydrogen_treatment mixed
_refine_ls_matrix_type full
_refine_ls_number_parameters 253
_refine_ls_number_reflns 8621
_refine_ls_number_restraints 1
_refine_ls_restrained_S_all 1.076
_refine_ls_R_factor_all 0.0397
_refine_ls_R_factor_gt 0.0325
_refine_ls_shift/su_max 0.018
_refine_ls_shift/su_mean 0.000
_refine_ls_structure_factor_coef Fsqd
_refine_ls_weighting_details 'calc w=1/[\s^2^(Fo^2^)+(0.0217P)^2^+6.3408P] where P=(Fo^2^+2Fc^2^)/3'
_refine_ls_weighting_scheme calc
_refine_ls_wR_factor_gt 0.0768
_refine_ls_wR_factor_ref 0.0806
_reflns_number_gt 7536
_reflns_number_total 8631
_reflns_threshold_expression >2sigma(I)
_cod_data_source_file om200901j_si_001.cif
_cod_data_source_block 9
_cod_depositor_comments
;
The following automatic conversions were performed:

'_symmetry_cell_setting' value 'Triclinic' changed to 'triclinic'
according to /home/saulius/struct/CIF-dictionaries/cif_core.dic
dictionary named 'cif_core.dic' version 2.4.1 from
2010-06-29.

'_exptl_absorpt_correction_type' value 'Empirical'
changed to 'empirical' according to
/home/saulius/struct/CIF-dictionaries/cif_core.dic dictionary named
'cif_core.dic' version 2.4.1 from 2010-06-29.

Automatic conversion script
Id: cif_fix_values 1715 2011-07-08 13:25:40Z adriana 

The following automatic conversions were performed:

'_exptl_crystal_density_meas' value 'not measured' was changed to '?'
- the value is perceived as not measured.

Automatic conversion script
Id: cif_fix_values 3008 2015-01-20 13:52:24Z robertas 
;
_cod_original_cell_volume 1511.3(8)
_cod_original_sg_symbol_H-M P-1
_cod_database_code 4065522

loop_
_symmetry_equiv_pos_as_xyz
'x, y, z'
'-x, -y, -z'

loop_
_atom_site_label
_atom_site_type_symbol
_atom_site_fract_x
_atom_site_fract_y
_atom_site_fract_z
_atom_site_U_iso_or_equiv
_atom_site_adp_type
_atom_site_occupancy
_atom_site_symmetry_multiplicity
_atom_site_calc_flag
_atom_site_refinement_flags
_atom_site_disorder_assembly
_atom_site_disorder_group
Ru1 Ru 0.80654(2) 0.73849(2) 0.745591(16) 0.02204(8) Uani 0.3532(13) 1 d P A 1
Ru2 Ru 0.90242(2) 0.45826(2) 0.748429(16) 0.02252(8) Uani 0.3532(13) 1 d P A 1
Os1 Os 1.08308(2) 0.55492(2) 0.755052(15) 0.02134(8) Uani 0.3532(13) 1 d P A 1
Ru2A Ru 0.80654(2) 0.73849(2) 0.745591(16) 0.02204(8) Uani 0.3485(14) 1 d P A 2
Os1A Os 0.90242(2) 0.45826(2) 0.748429(16) 0.02252(8) Uani 0.3485(14) 1 d P A 2
Ru1A Ru 1.08308(2) 0.55492(2) 0.755052(15) 0.02134(8) Uani 0.3485(14) 1 d P A 2
Os1B Os 0.80654(2) 0.73849(2) 0.745591(16) 0.02204(8) Uani 0.2984(14) 1 d P A 3
Ru1B Ru 0.90242(2) 0.45826(2) 0.748429(16) 0.02252(8) Uani 0.2984(14) 1 d P A 3
Ru2B Ru 1.08308(2) 0.55492(2) 0.755052(15) 0.02134(8) Uani 0.2984(14) 1 d P A 3
O1 O 0.9694(3) 0.5990(3) 0.66239(18) 0.0245(5) Uani 1 1 d . . .
O2 O 0.8926(3) 0.5681(3) 0.83691(18) 0.0226(5) Uani 1 1 d . . .
C1 C 0.69158(19) 0.94119(16) 0.65879(15) 0.0592(18) Uani 1 1 d G . .
C2 C 0.74362(18) 0.96797(15) 0.72098(15) 0.0559(16) Uani 1 1 d G A .
C3 C 0.67881(17) 0.92681(17) 0.81243(15) 0.0546(16) Uani 1 1 d G A .
C4 C 0.58672(16) 0.87459(18) 0.80675(15) 0.0560(16) Uani 1 1 d G A .
C5 C 0.59461(17) 0.88347(17) 0.71179(16) 0.0576(17) Uani 1 1 d G A .
C6 C 0.7322(2) 0.96915(19) 0.55460(16) 0.160(7) Uani 1 1 d G A .
H6A H 0.6726 1.0686 0.5333 0.241 Uiso 1 1 calc R . .
H6B H 0.7164 0.9079 0.5283 0.241 Uiso 1 1 calc R . .
H6C H 0.8341 0.9491 0.5345 0.241 Uiso 1 1 calc R . .
C7 C 0.8493(2) 1.02941(17) 0.69453(16) 0.198(9) Uani 1 1 d G A .
H7A H 0.8008 1.1311 0.6729 0.297 Uiso 1 1 calc R . .
H7B H 0.9298 0.9822 0.6450 0.297 Uiso 1 1 calc R . .
H7C H 0.8859 1.0148 0.7485 0.297 Uiso 1 1 calc R . .
C8 C 0.70349(19) 0.93682(19) 0.90026(15) 0.147(6) Uani 1 1 d G A .
H8A H 0.6253 0.9314 0.9523 0.221 Uiso 1 1 calc R . .
H8B H 0.7055 1.0271 0.8941 0.221 Uiso 1 1 calc R . .
H8C H 0.7957 0.8584 0.9113 0.221 Uiso 1 1 calc R . .
C9 C 0.49631(17) 0.8193(2) 0.88748(16) 0.135(5) Uani 1 1 d G A .
H9A H 0.4955 0.7389 0.8722 0.202 Uiso 1 1 calc R . .
H9B H 0.3975 0.8946 0.9007 0.202 Uiso 1 1 calc R . .
H9C H 0.5372 0.7886 0.9420 0.202 Uiso 1 1 calc R . .
C10 C 0.51406(19) 0.8393(2) 0.67386(17) 0.155(6) Uani 1 1 d G A .
H10A H 0.4748 0.7812 0.7231 0.233 Uiso 1 1 calc R . .
H10B H 0.5800 0.7843 0.6233 0.233 Uiso 1 1 calc R . .
H10C H 0.4351 0.9238 0.6506 0.233 Uiso 1 1 calc R . .
C11 C 0.89847(18) 0.32943(18) 0.66043(13) 0.0370(10) Uani 1 1 d G A .
C12 C 0.76040(18) 0.38932(18) 0.72069(14) 0.0581(17) Uani 1 1 d G A .
C13 C 0.77779(18) 0.33759(18) 0.81338(14) 0.0610(19) Uani 1 1 d G A .
C14 C 0.92660(18) 0.24572(16) 0.81040(13) 0.0505(14) Uani 1 1 d G A .
C15 C 1.00119(18) 0.24067(16) 0.71586(13) 0.0375(10) Uani 1 1 d G A .
C16 C 0.9304(2) 0.3555(2) 0.55580(14) 0.067(2) Uani 1 1 d G A .
H16A H 1.0256 0.3539 0.5317 0.101 Uiso 1 1 calc R . .
H16B H 0.8571 0.4482 0.5350 0.101 Uiso 1 1 calc R . .
H16C H 0.9293 0.2814 0.5329 0.101 Uiso 1 1 calc R . .
C17 C 0.6198(2) 0.4903(2) 0.69137(17) 0.144(6) Uani 1 1 d G A .
H17A H 0.6015 0.4448 0.6539 0.216 Uiso 1 1 calc R . .
H17B H 0.6260 0.5765 0.6549 0.216 Uiso 1 1 calc R . .
H17C H 0.5410 0.5148 0.7464 0.216 Uiso 1 1 calc R . .
C18 C 0.6589(2) 0.3739(2) 0.89989(15) 0.144(6) Uani 1 1 d G A .
H18A H 0.6928 0.3888 0.9456 0.217 Uiso 1 1 calc R . .
H18B H 0.6323 0.2958 0.9255 0.217 Uiso 1 1 calc R . .
H18C H 0.5747 0.4605 0.8845 0.217 Uiso 1 1 calc R . .
C19 C 0.9937(2) 0.16721(17) 0.89318(14) 0.111(4) Uani 1 1 d G A .
H19A H 0.9987 0.0723 0.9087 0.167 Uiso 1 1 calc R . .
H19B H 0.9348 0.2193 0.9460 0.167 Uiso 1 1 calc R . .
H19C H 1.0911 0.1593 0.8784 0.167 Uiso 1 1 calc R . .
C20 C 1.16151(19) 0.15586(17) 0.68052(14) 0.074(2) Uani 1 1 d G A .
H20A H 1.1928 0.2023 0.6196 0.111 Uiso 1 1 calc R . .
H20B H 1.1822 0.0601 0.6754 0.111 Uiso 1 1 calc R . .
H20C H 1.2134 0.1502 0.7237 0.111 Uiso 1 1 calc R . .
C21 C 1.23372(16) 0.50080(16) 0.84551(11) 0.0324(9) Uani 1 1 d G A .
C22 C 1.21048(16) 0.63429(16) 0.78914(11) 0.0317(9) Uani 1 1 d G A .
C23 C 1.25981(15) 0.61190(17) 0.69469(11) 0.0349(10) Uani 1 1 d G A .
C24 C 1.31352(14) 0.46458(16) 0.69267(11) 0.0354(10) Uani 1 1 d G A .
C25 C 1.29740(15) 0.39591(16) 0.78588(11) 0.0367(10) Uani 1 1 d G A .
C26 C 1.1971(2) 0.4749(2) 0.95039(12) 0.0485(13) Uani 1 1 d G A .
H26A H 1.1735 0.3947 0.9716 0.073 Uiso 1 1 calc R . .
H26B H 1.1142 0.5598 0.9739 0.073 Uiso 1 1 calc R . .
H26C H 1.2801 0.4536 0.9734 0.073 Uiso 1 1 calc R . .
C27 C 1.14487(19) 0.77523(18) 0.82359(13) 0.0520(14) Uani 1 1 d G A .
H27A H 1.0623 0.7828 0.8755 0.078 Uiso 1 1 calc R . .
H27B H 1.1128 0.8526 0.7735 0.078 Uiso 1 1 calc R . .
H27C H 1.2172 0.7814 0.8440 0.078 Uiso 1 1 calc R . .
C28 C 1.25584(19) 0.72487(19) 0.61110(12) 0.0546(15) Uani 1 1 d G A .
H28A H 1.2396 0.7008 0.5606 0.082 Uiso 1 1 calc R . .
H28B H 1.3478 0.7300 0.5913 0.082 Uiso 1 1 calc R . .
H28C H 1.1775 0.8167 0.6274 0.082 Uiso 1 1 calc R . .
C29 C 1.37669(16) 0.39345(19) 0.60657(12) 0.0580(16) Uani 1 1 d G A .
H29A H 1.3348 0.3298 0.6128 0.087 Uiso 1 1 calc R . .
H29B H 1.4814 0.3389 0.5988 0.087 Uiso 1 1 calc R . .
H29C H 1.3546 0.4657 0.5524 0.087 Uiso 1 1 calc R . .
C30 C 1.34040(18) 0.23898(16) 0.81626(13) 0.0676(19) Uani 1 1 d G A .
H30A H 1.3582 0.1949 0.7634 0.101 Uiso 1 1 calc R . .
H30B H 1.2625 0.2262 0.8652 0.101 Uiso 1 1 calc R . .
H30C H 1.4283 0.1945 0.8398 0.101 Uiso 1 1 calc R . .
H1 H 0.9463 0.7304 0.7606 0.042(15) Uiso 1 1 d R . .

loop_
_atom_site_aniso_label
_atom_site_aniso_U_11
_atom_site_aniso_U_22
_atom_site_aniso_U_33
_atom_site_aniso_U_23
_atom_site_aniso_U_13
_atom_site_aniso_U_12
Ru1 0.01893(12) 0.01777(12) 0.02560(13) -0.00359(8) -0.00440(8) -0.00549(9)
Ru2 0.02261(12) 0.01990(12) 0.02675(13) -0.00523(8) -0.00358(8) -0.01094(9)
Os1 0.01703(11) 0.02383(12) 0.02306(12) -0.00413(8) -0.00427(8) -0.00878(8)
Ru2A 0.01893(12) 0.01777(12) 0.02560(13) -0.00359(8) -0.00440(8) -0.00549(9)
Os1A 0.02261(12) 0.01990(12) 0.02675(13) -0.00523(8) -0.00358(8) -0.01094(9)
Ru1A 0.01703(11) 0.02383(12) 0.02306(12) -0.00413(8) -0.00427(8) -0.00878(8)
Os1B 0.01893(12) 0.01777(12) 0.02560(13) -0.00359(8) -0.00440(8) -0.00549(9)
Ru1B 0.02261(12) 0.01990(12) 0.02675(13) -0.00523(8) -0.00358(8) -0.01094(9)
Ru2B 0.01703(11) 0.02383(12) 0.02306(12) -0.00413(8) -0.00427(8) -0.00878(8)
O1 0.0230(13) 0.0263(14) 0.0237(12) -0.0055(10) -0.0030(10) -0.0108(11)
O2 0.0231(12) 0.0200(12) 0.0209(12) -0.0017(9) -0.0034(10) -0.0084(10)
C1 0.067(4) 0.026(2) 0.040(3) -0.004(2) -0.009(3) 0.009(2)
C2 0.038(3) 0.020(2) 0.095(5) -0.003(2) -0.007(3) -0.010(2)
C3 0.056(3) 0.031(3) 0.061(3) -0.025(2) -0.029(3) 0.011(2)
C4 0.025(2) 0.030(3) 0.073(4) 0.003(2) 0.008(2) 0.0010(19)
C5 0.048(3) 0.027(2) 0.097(5) -0.009(3) -0.045(3) 0.002(2)
C6 0.206(13) 0.071(6) 0.042(4) 0.005(4) -0.009(6) 0.040(7)
C7 0.070(6) 0.037(4) 0.44(3) -0.020(8) 0.008(10) -0.037(4)
C8 0.161(10) 0.088(6) 0.155(9) -0.092(7) -0.116(8) 0.059(6)
C9 0.054(5) 0.070(6) 0.159(9) 0.015(6) 0.055(5) -0.002(4)
C10 0.116(8) 0.092(7) 0.289(17) -0.081(9) -0.154(11) 0.023(6)
C11 0.049(3) 0.033(2) 0.044(3) -0.0055(19) -0.016(2) -0.027(2)
C12 0.041(3) 0.054(3) 0.099(5) -0.040(3) -0.011(3) -0.024(3)
C13 0.070(4) 0.066(4) 0.066(4) -0.038(3) 0.030(3) -0.057(4)
C14 0.095(5) 0.034(3) 0.033(2) 0.0019(19) -0.013(3) -0.041(3)
C15 0.044(3) 0.026(2) 0.045(3) -0.0149(18) -0.010(2) -0.0124(19)
C16 0.117(6) 0.072(4) 0.043(3) -0.002(3) -0.029(4) -0.060(5)
C17 0.062(5) 0.102(7) 0.313(18) -0.094(9) -0.094(8) -0.005(5)
C18 0.170(10) 0.173(11) 0.133(8) -0.104(8) 0.111(8) -0.153(10)
C19 0.242(13) 0.055(4) 0.065(5) 0.027(4) -0.078(7) -0.078(7)
C20 0.051(4) 0.054(4) 0.108(6) -0.051(4) -0.020(4) 0.004(3)
C21 0.0251(19) 0.042(2) 0.032(2) -0.0035(18) -0.0087(16) -0.0153(18)
C22 0.0265(19) 0.040(2) 0.035(2) -0.0093(18) -0.0090(17) -0.0163(18)
C23 0.026(2) 0.052(3) 0.033(2) -0.0035(19) -0.0056(17) -0.024(2)
C24 0.0191(18) 0.046(3) 0.038(2) -0.015(2) -0.0026(16) -0.0104(18)
C25 0.029(2) 0.036(2) 0.042(2) -0.0038(19) -0.0178(19) -0.0074(18)
C26 0.049(3) 0.066(4) 0.029(2) -0.003(2) -0.015(2) -0.024(3)
C27 0.061(4) 0.050(3) 0.063(4) -0.015(3) -0.015(3) -0.033(3)
C28 0.060(4) 0.073(4) 0.040(3) 0.011(3) -0.012(3) -0.046(3)
C29 0.035(3) 0.086(5) 0.047(3) -0.033(3) 0.003(2) -0.018(3)
C30 0.065(4) 0.030(3) 0.094(5) -0.004(3) -0.045(4) 0.003(3)

loop_
_atom_type_symbol
_atom_type_description
_atom_type_scat_dispersion_real
_atom_type_scat_dispersion_imag
_atom_type_scat_source
C C 0.0033 0.0016 'International Tables Vol C Tables 4.2.6.8 and 6.1.1.4'
H H 0.0000 0.0000 'International Tables Vol C Tables 4.2.6.8 and 6.1.1.4'
Ru Ru -1.2594 0.8363 'International Tables Vol C Tables 4.2.6.8 and 6.1.1.4'
Os Os -1.2165 7.6030 'International Tables Vol C Tables 4.2.6.8 and 6.1.1.4'
O O 0.0106 0.0060 'International Tables Vol C Tables 4.2.6.8 and 6.1.1.4'

loop_
_geom_angle_atom_site_label_1
_geom_angle_atom_site_label_2
_geom_angle_atom_site_label_3
_geom_angle
O2 Ru1 O1 77.78(11)
O2 Ru1 C4 110.59(10)
O1 Ru1 C4 157.63(9)
O2 Ru1 C3 110.49(10)
O1 Ru1 C3 159.66(9)
C4 Ru1 C3 38.3
O2 Ru1 C5 138.94(10)
O1 Ru1 C5 122.93(10)
C4 Ru1 C5 37.9
C3 Ru1 C5 63.4
O2 Ru1 C2 138.67(9)
O1 Ru1 C2 124.38(10)
C4 Ru1 C2 63.4
C3 Ru1 C2 37.9
C5 Ru1 C2 62.7
O2 Ru1 C1 173.01(9)
O1 Ru1 C1 109.21(10)
C4 Ru1 C1 63.0
C3 Ru1 C1 62.9
C5 Ru1 C1 37.3
C2 Ru1 C1 37.2
O2 Ru1 Ru2 47.59(8)
O1 Ru1 Ru2 47.67(8)
C4 Ru1 Ru2 122.46(5)
C3 Ru1 Ru2 150.63(6)
C5 Ru1 Ru2 117.29(5)
C2 Ru1 Ru2 171.43(6)
C1 Ru1 Ru2 137.38(5)
O2 Ru1 Os1 47.80(8)
O1 Ru1 Os1 47.42(8)
C4 Ru1 Os1 152.21(6)
C3 Ru1 Os1 124.26(5)
C5 Ru1 Os1 169.86(6)
C2 Ru1 Os1 118.35(5)
C1 Ru1 Os1 137.13(5)
Ru2 Ru1 Os1 60.003(16)
O2 Ru2 O1 78.00(11)
O2 Ru2 C14 113.36(9)
O1 Ru2 C14 154.24(9)
O2 Ru2 C13 111.85(9)
O1 Ru2 C13 161.01(9)
C14 Ru2 C13 38.1
O2 Ru2 C15 141.87(9)
O1 Ru2 C15 119.54(9)
C14 Ru2 C15 37.9
C13 Ru2 C15 63.2
O2 Ru2 C12 138.14(9)
O1 Ru2 C12 124.61(9)
C14 Ru2 C12 63.1
C13 Ru2 C12 37.6
C15 Ru2 C12 62.6
O2 Ru2 C11 174.50(9)
O1 Ru2 C11 107.12(9)
C14 Ru2 C11 62.8
C13 Ru2 C11 62.7
C15 Ru2 C11 37.3
C12 Ru2 C11 37.2
O2 Ru2 Ru1 47.62(8)
O1 Ru2 Ru1 47.94(8)
C14 Ru2 Ru1 155.55(5)
C13 Ru2 Ru1 126.53(5)
C15 Ru2 Ru1 166.55(5)
C12 Ru2 Ru1 118.11(5)
C11 Ru2 Ru1 134.59(5)
O2 Ru2 Os1 47.84(8)
O1 Ru2 Os1 47.47(8)
C14 Ru2 Os1 122.43(5)
C13 Ru2 Os1 150.68(5)
C15 Ru2 Os1 117.05(5)
C12 Ru2 Os1 171.57(5)
C11 Ru2 Os1 137.25(5)
Ru1 Ru2 Os1 60.07(2)
O1 Os1 O2 77.92(11)
O1 Os1 C23 111.54(9)
O2 Os1 C23 157.00(9)
O1 Os1 C24 110.80(9)
O2 Os1 C24 159.65(9)
C23 Os1 C24 38.3
O1 Os1 C22 140.18(9)
O2 Os1 C22 122.16(9)
C23 Os1 C22 37.9
C24 Os1 C22 63.3
O1 Os1 C25 138.28(9)
O2 Os1 C25 124.21(9)
C23 Os1 C25 63.2
C24 Os1 C25 37.7
C22 Os1 C25 62.4
O1 Os1 C21 173.33(9)
O2 Os1 C21 108.66(9)
C23 Os1 C21 62.8
C24 Os1 C21 62.6
C22 Os1 C21 37.2
C25 Os1 C21 37.0
O1 Os1 Ru2 47.67(8)
O2 Os1 Ru2 47.53(8)
C23 Os1 Ru2 153.10(4)
C24 Os1 Ru2 124.64(5)
C22 Os1 Ru2 168.97(4)
C25 Os1 Ru2 118.06(5)
C21 Os1 Ru2 136.26(5)
O1 Os1 Ru1 47.88(8)
O2 Os1 Ru1 47.52(8)
C23 Os1 Ru1 122.96(5)
C24 Os1 Ru1 151.06(5)
C22 Os1 Ru1 117.69(5)
C25 Os1 Ru1 171.21(4)
C21 Os1 Ru1 137.56(4)
Ru2 Os1 Ru1 59.93(3)
Os1 O1 Ru2 84.85(11)
Os1 O1 Ru1 84.70(11)
Ru2 O1 Ru1 84.39(10)
Ru2 O2 Ru1 84.79(10)
Ru2 O2 Os1 84.64(10)
Ru1 O2 Os1 84.68(10)
C2 C1 C5 108.0
C2 C1 C6 126.0
C5 C1 C6 126.0
C2 C1 Ru1 70.4
C5 C1 Ru1 70.2
C6 C1 Ru1 125.0
C1 C2 C3 108.0
C1 C2 C7 126.0
C3 C2 C7 126.0
C1 C2 Ru1 72.4
C3 C2 Ru1 69.3
C7 C2 Ru1 123.9
C2 C3 C4 108.0
C2 C3 C8 126.0
C4 C3 C8 126.0
C2 C3 Ru1 72.9
C4 C3 Ru1 70.7
C8 C3 Ru1 122.1
C3 C4 C5 108.0
C3 C4 C9 126.0
C5 C4 C9 126.0
C3 C4 Ru1 70.9
C5 C4 Ru1 72.8
C9 C4 Ru1 122.0
C1 C5 C4 108.0
C1 C5 C10 126.0
C4 C5 C10 126.0
C1 C5 Ru1 72.5
C4 C5 Ru1 69.3
C10 C5 Ru1 123.8
C12 C11 C15 108.0
C12 C11 C16 126.0
C15 C11 C16 126.0
C12 C11 Ru2 70.9
C15 C11 Ru2 70.2
C16 C11 Ru2 124.5
C11 C12 C13 108.0
C11 C12 C17 126.0
C13 C12 C17 126.0
C11 C12 Ru2 71.9
C13 C12 Ru2 69.7
C17 C12 Ru2 124.0
C12 C13 C14 108.0
C12 C13 C18 126.0
C14 C13 C18 126.0
C12 C13 Ru2 72.7
C14 C13 Ru2 70.5
C18 C13 Ru2 122.5
C13 C14 C15 108.0
C13 C14 C19 126.0
C15 C14 C19 126.0
C13 C14 Ru2 71.4
C15 C14 Ru2 72.3
C19 C14 Ru2 122.0
C11 C15 C14 108.0
C11 C15 C20 126.0
C14 C15 C20 126.0
C11 C15 Ru2 72.5
C14 C15 Ru2 69.9
C20 C15 Ru2 123.3
C22 C21 C25 108.0
C22 C21 C26 126.0
C25 C21 C26 126.0
C22 C21 Os1 70.0
C25 C21 Os1 70.6
C26 C21 Os1 125.0
C23 C22 C21 108.0
C23 C22 C27 126.0
C21 C22 C27 126.0
C23 C22 Os1 69.2
C21 C22 Os1 72.9
C27 C22 Os1 123.5
C24 C23 C22 108.0
C24 C23 C28 126.0
C22 C23 C28 126.0
C24 C23 Os1 71.2
C22 C23 Os1 72.9
C28 C23 Os1 121.6
C23 C24 C25 108.0
C23 C24 C29 126.0
C25 C24 C29 126.0
C23 C24 Os1 70.5
C25 C24 Os1 73.2
C29 C24 Os1 122.0
C24 C25 C21 108.0
C24 C25 C30 126.0
C21 C25 C30 126.0
C24 C25 Os1 69.1
C21 C25 Os1 72.4
C30 C25 Os1 124.1

loop_
_geom_bond_atom_site_label_1
_geom_bond_atom_site_label_2
_geom_bond_distance
Ru1 O2 2.007(3)
Ru1 O1 2.019(3)
Ru1 C4 2.1604(17)
Ru1 C3 2.1628(17)
Ru1 C5 2.2060(17)
Ru1 C2 2.2099(17)
Ru1 C1 2.2361(17)
Ru1 Ru2 2.7059(10)
Ru1 Os1 2.7098(9)
Ru2 O2 2.006(3)
Ru2 O1 2.010(3)
Ru2 C14 2.1776(17)
Ru2 C13 2.1889(16)
Ru2 C15 2.2094(16)
Ru2 C12 2.2274(16)
Ru2 C11 2.2398(16)
Ru2 Os1 2.7080(7)
Os1 O1 2.004(3)
Os1 O2 2.016(3)
Os1 C23 2.1714(15)
Os1 C24 2.1813(15)
Os1 C22 2.2195(14)
Os1 C25 2.2351(15)
Os1 C21 2.2582(15)
C1 C2 1.4194
C1 C5 1.4194
C1 C6 1.5089
C2 C3 1.4194
C2 C7 1.5088
C3 C4 1.4194
C3 C8 1.5089
C4 C5 1.4195
C4 C9 1.5088
C5 C10 1.5087
C11 C12 1.4237
C11 C15 1.4237
C11 C16 1.5135
C12 C13 1.4237
C12 C17 1.5134
C13 C14 1.4237
C13 C18 1.5134
C14 C15 1.4238
C14 C19 1.5134
C15 C20 1.5134
C21 C22 1.4268
C21 C25 1.4268
C21 C26 1.5167
C22 C23 1.4268
C22 C27 1.5166
C23 C24 1.4268
C23 C28 1.5167
C24 C25 1.4268
C24 C29 1.5167
C25 C30 1.5167

loop_
_geom_torsion_atom_site_label_1
_geom_torsion_atom_site_label_2
_geom_torsion_atom_site_label_3
_geom_torsion_atom_site_label_4
_geom_torsion
O1 Ru1 Ru2 O2 116.38(15)
C4 Ru1 Ru2 O2 -89.05(12)
C3 Ru1 Ru2 O2 -48.98(14)
C5 Ru1 Ru2 O2 -132.68(12)
C2 Ru1 Ru2 O2 139.7(3)
C1 Ru1 Ru2 O2 -173.05(13)
Os1 Ru1 Ru2 O2 58.45(10)
O2 Ru1 Ru2 O1 -116.38(15)
C4 Ru1 Ru2 O1 154.57(12)
C3 Ru1 Ru2 O1 -165.36(14)
C5 Ru1 Ru2 O1 110.94(13)
C2 Ru1 Ru2 O1 23.4(3)
C1 Ru1 Ru2 O1 70.57(13)
Os1 Ru1 Ru2 O1 -57.92(10)
O2 Ru1 Ru2 C14 44.76(15)
O1 Ru1 Ru2 C14 161.14(15)
C4 Ru1 Ru2 C14 -44.29(11)
C3 Ru1 Ru2 C14 -4.22(14)
C5 Ru1 Ru2 C14 -87.92(12)
C2 Ru1 Ru2 C14 -175.5(3)
C1 Ru1 Ru2 C14 -128.29(12)
Os1 Ru1 Ru2 C14 103.22(11)
O2 Ru1 Ru2 C13 87.19(12)
O1 Ru1 Ru2 C13 -156.43(12)
C4 Ru1 Ru2 C13 -1.86(7)
C3 Ru1 Ru2 C13 38.21(10)
C5 Ru1 Ru2 C13 -45.49(7)
C2 Ru1 Ru2 C13 -133.1(3)
C1 Ru1 Ru2 C13 -85.86(9)
Os1 Ru1 Ru2 C13 145.64(7)
O2 Ru1 Ru2 C15 -139.7(2)
O1 Ru1 Ru2 C15 -23.4(2)
C4 Ru1 Ru2 C15 131.2(2)
C3 Ru1 Ru2 C15 171.3(2)
C5 Ru1 Ru2 C15 87.6(2)
C2 Ru1 Ru2 C15 0.0(4)
C1 Ru1 Ru2 C15 47.2(2)
Os1 Ru1 Ru2 C15 -81.29(19)
O2 Ru1 Ru2 C12 130.96(12)
O1 Ru1 Ru2 C12 -112.66(12)
C4 Ru1 Ru2 C12 41.91(7)
C3 Ru1 Ru2 C12 81.98(10)
C5 Ru1 Ru2 C12 -1.72(6)
C2 Ru1 Ru2 C12 -89.3(3)
C1 Ru1 Ru2 C12 -42.09(8)
Os1 Ru1 Ru2 C12 -170.59(6)
O2 Ru1 Ru2 C11 173.06(12)
O1 Ru1 Ru2 C11 -70.56(13)
C4 Ru1 Ru2 C11 84.01(8)
C3 Ru1 Ru2 C11 124.08(11)
C5 Ru1 Ru2 C11 40.38(8)
C2 Ru1 Ru2 C11 -47.2(3)
C1 Ru1 Ru2 C11 0.01(9)
Os1 Ru1 Ru2 C11 -128.49(7)
O2 Ru1 Ru2 Os1 -58.45(10)
O1 Ru1 Ru2 Os1 57.92(10)
C4 Ru1 Ru2 Os1 -147.50(7)
C3 Ru1 Ru2 Os1 -107.43(10)
C5 Ru1 Ru2 Os1 168.86(7)
C2 Ru1 Ru2 Os1 81.3(3)
C1 Ru1 Ru2 Os1 128.50(8)
O2 Ru2 Os1 O1 -116.75(15)
C14 Ru2 Os1 O1 149.90(12)
C13 Ru2 Os1 O1 -170.80(14)
C15 Ru2 Os1 O1 106.43(12)
C12 Ru2 Os1 O1 21.3(3)
C11 Ru2 Os1 O1 66.18(13)
Ru1 Ru2 Os1 O1 -58.61(11)
O1 Ru2 Os1 O2 116.75(15)
C14 Ru2 Os1 O2 -93.35(12)
C13 Ru2 Os1 O2 -54.05(14)
C15 Ru2 Os1 O2 -136.82(11)
C12 Ru2 Os1 O2 138.0(3)
C11 Ru2 Os1 O2 -177.08(12)
Ru1 Ru2 Os1 O2 58.14(10)
O2 Ru2 Os1 C23 -162.51(14)
O1 Ru2 Os1 C23 -45.76(14)
C14 Ru2 Os1 C23 104.14(11)
C13 Ru2 Os1 C23 143.44(12)
C15 Ru2 Os1 C23 60.68(10)
C12 Ru2 Os1 C23 -24.5(3)
C11 Ru2 Os1 C23 20.42(12)
Ru1 Ru2 Os1 C23 -104.37(10)
O2 Ru2 Os1 C24 155.86(11)
O1 Ru2 Os1 C24 -87.40(12)
C14 Ru2 Os1 C24 62.50(7)
C13 Ru2 Os1 C24 101.81(11)
C15 Ru2 Os1 C24 19.04(6)
C12 Ru2 Os1 C24 -66.1(3)
C11 Ru2 Os1 C24 -21.22(8)
Ru1 Ru2 Os1 C24 -146.00(6)
O2 Ru2 Os1 C22 22.4(2)
O1 Ru2 Os1 C22 139.2(2)
C14 Ru2 Os1 C22 -70.9(2)
C13 Ru2 Os1 C22 -31.6(2)
C15 Ru2 Os1 C22 -114.4(2)
C12 Ru2 Os1 C22 160.5(4)
C11 Ru2 Os1 C22 -154.6(2)
Ru1 Ru2 Os1 C22 80.6(2)
O2 Ru2 Os1 C25 112.07(11)
O1 Ru2 Os1 C25 -131.18(12)
C14 Ru2 Os1 C25 18.72(6)
C13 Ru2 Os1 C25 58.02(10)
C15 Ru2 Os1 C25 -24.75(6)
C12 Ru2 Os1 C25 -109.9(3)
C11 Ru2 Os1 C25 -65.01(8)
Ru1 Ru2 Os1 C25 170.21(5)
O2 Ru2 Os1 C21 70.79(12)
O1 Ru2 Os1 C21 -172.46(12)
C14 Ru2 Os1 C21 -22.56(7)
C13 Ru2 Os1 C21 16.74(11)
C15 Ru2 Os1 C21 -66.03(8)
C12 Ru2 Os1 C21 -151.2(3)
C11 Ru2 Os1 C21 -106.29(9)
Ru1 Ru2 Os1 C21 128.93(6)
O2 Ru2 Os1 Ru1 -58.14(10)
O1 Ru2 Os1 Ru1 58.61(11)
C14 Ru2 Os1 Ru1 -151.49(6)
C13 Ru2 Os1 Ru1 -112.19(10)
C15 Ru2 Os1 Ru1 165.04(6)
C12 Ru2 Os1 Ru1 79.9(3)
C11 Ru2 Os1 Ru1 124.78(7)
O2 Ru1 Os1 O1 116.45(15)
C4 Ru1 Os1 O1 161.82(15)
C3 Ru1 Os1 O1 -156.18(13)
C5 Ru1 Os1 O1 -18.9(3)
C2 Ru1 Os1 O1 -112.06(12)
C1 Ru1 Os1 O1 -70.53(13)
Ru2 Ru1 Os1 O1 58.30(11)
O1 Ru1 Os1 O2 -116.45(15)
C4 Ru1 Os1 O2 45.37(15)
C3 Ru1 Os1 O2 87.37(13)
C5 Ru1 Os1 O2 -135.4(3)
C2 Ru1 Os1 O2 131.49(12)
C1 Ru1 Os1 O2 173.02(13)
Ru2 Ru1 Os1 O2 -58.14(10)
O2 Ru1 Os1 C23 -153.35(12)
O1 Ru1 Os1 C23 90.21(12)
C4 Ru1 Os1 C23 -107.97(11)
C3 Ru1 Os1 C23 -65.98(8)
C5 Ru1 Os1 C23 71.3(3)
C2 Ru1 Os1 C23 -21.86(7)
C1 Ru1 Os1 C23 19.67(8)
Ru2 Ru1 Os1 C23 148.51(5)
O2 Ru1 Os1 C24 166.22(13)
O1 Ru1 Os1 C24 49.77(14)
C4 Ru1 Os1 C24 -148.41(13)
C3 Ru1 Os1 C24 -106.41(10)
C5 Ru1 Os1 C24 30.8(3)
C2 Ru1 Os1 C24 -62.29(10)
C1 Ru1 Os1 C24 -20.76(11)
Ru2 Ru1 Os1 C24 108.07(9)
O2 Ru1 Os1 C22 -109.54(12)
O1 Ru1 Os1 C22 134.01(12)
C4 Ru1 Os1 C22 -64.17(11)
C3 Ru1 Os1 C22 -22.17(7)
C5 Ru1 Os1 C22 115.1(3)
C2 Ru1 Os1 C22 21.95(6)
C1 Ru1 Os1 C22 63.48(8)
Ru2 Ru1 Os1 C22 -167.69(5)
O2 Ru1 Os1 C25 -21.0(3)
O1 Ru1 Os1 C25 -137.5(3)
C4 Ru1 Os1 C25 24.3(3)
C3 Ru1 Os1 C25 66.3(3)
C5 Ru1 Os1 C25 -156.4(4)
C2 Ru1 Os1 C25 110.4(3)
C1 Ru1 Os1 C25 152.0(3)
Ru2 Ru1 Os1 C25 -79.2(3)
O2 Ru1 Os1 C21 -69.00(12)
O1 Ru1 Os1 C21 174.55(12)
C4 Ru1 Os1 C21 -23.63(12)
C3 Ru1 Os1 C21 18.37(8)
C5 Ru1 Os1 C21 155.6(3)
C2 Ru1 Os1 C21 62.49(8)
C1 Ru1 Os1 C21 104.02(9)
Ru2 Ru1 Os1 C21 -127.15(7)
O2 Ru1 Os1 Ru2 58.14(10)
O1 Ru1 Os1 Ru2 -58.30(11)
C4 Ru1 Os1 Ru2 103.52(11)
C3 Ru1 Os1 Ru2 145.51(7)
C5 Ru1 Os1 Ru2 -77.3(3)
C2 Ru1 Os1 Ru2 -170.36(6)
C1 Ru1 Os1 Ru2 -128.84(8)
O2 Os1 O1 Ru2 -42.34(10)
C23 Os1 O1 Ru2 159.61(6)
C24 Os1 O1 Ru2 118.46(8)
C22 Os1 O1 Ru2 -168.74(7)
C25 Os1 O1 Ru2 86.25(13)
C21 Os1 O1 Ru2 128.7(7)
Ru1 Os1 O1 Ru2 -84.82(10)
O2 Os1 O1 Ru1 42.48(10)
C23 Os1 O1 Ru1 -115.57(8)
C24 Os1 O1 Ru1 -156.72(6)
C22 Os1 O1 Ru1 -83.91(14)
C25 Os1 O1 Ru1 171.08(7)
C21 Os1 O1 Ru1 -146.5(7)
Ru2 Os1 O1 Ru1 84.82(10)
O2 Ru2 O1 Os1 42.59(10)
C14 Ru2 O1 Os1 -76.9(2)
C13 Ru2 O1 Os1 166.1(2)
C15 Ru2 O1 Os1 -100.92(9)
C12 Ru2 O1 Os1 -176.30(6)
C11 Ru2 O1 Os1 -139.48(7)
Ru1 Ru2 O1 Os1 85.17(10)
O2 Ru2 O1 Ru1 -42.58(10)
C14 Ru2 O1 Ru1 -162.07(15)
C13 Ru2 O1 Ru1 80.9(3)
C15 Ru2 O1 Ru1 173.91(6)
C12 Ru2 O1 Ru1 98.54(10)
C11 Ru2 O1 Ru1 135.35(7)
Os1 Ru2 O1 Ru1 -85.17(10)
O2 Ru1 O1 Os1 -42.74(10)
C4 Ru1 O1 Os1 -157.5(2)
C3 Ru1 O1 Os1 73.8(3)
C5 Ru1 O1 Os1 176.10(7)
C2 Ru1 O1 Os1 98.77(10)
C1 Ru1 O1 Os1 137.22(8)
Ru2 Ru1 O1 Os1 -85.33(10)
O2 Ru1 O1 Ru2 42.59(10)
C4 Ru1 O1 Ru2 -72.2(3)
C3 Ru1 O1 Ru2 159.1(2)
C5 Ru1 O1 Ru2 -98.57(10)
C2 Ru1 O1 Ru2 -175.89(6)
C1 Ru1 O1 Ru2 -137.45(7)
Os1 Ru1 O1 Ru2 85.33(10)
O1 Ru2 O2 Ru1 42.84(10)
C14 Ru2 O2 Ru1 -161.49(6)
C13 Ru2 O2 Ru1 -120.16(8)
C15 Ru2 O2 Ru1 165.91(8)
C12 Ru2 O2 Ru1 -86.43(13)
C11 Ru2 O2 Ru1 -116.1(9)
Os1 Ru2 O2 Ru1 85.13(9)
O1 Ru2 O2 Os1 -42.28(10)
C14 Ru2 O2 Os1 113.38(8)
C13 Ru2 O2 Os1 154.72(7)
C15 Ru2 O2 Os1 80.79(15)
C12 Ru2 O2 Os1 -171.55(8)
C11 Ru2 O2 Os1 158.8(9)
Ru1 Ru2 O2 Os1 -85.13(9)
O1 Ru1 O2 Ru2 -42.66(10)
C4 Ru1 O2 Ru2 115.68(8)
C3 Ru1 O2 Ru2 156.73(7)
C5 Ru1 O2 Ru2 84.08(14)
C2 Ru1 O2 Ru2 -171.61(8)
C1 Ru1 O2 Ru2 137.7(7)
Os1 Ru1 O2 Ru2 -85.08(9)
O1 Ru1 O2 Os1 42.42(10)
C4 Ru1 O2 Os1 -159.24(7)
C3 Ru1 O2 Os1 -118.19(8)
C5 Ru1 O2 Os1 169.16(8)
C2 Ru1 O2 Os1 -86.53(14)
C1 Ru1 O2 Os1 -137.2(7)
Ru2 Ru1 O2 Os1 85.08(9)
O1 Os1 O2 Ru2 42.47(10)
C23 Os1 O2 Ru2 159.63(16)
C24 Os1 O2 Ru2 -75.4(3)
C22 Os1 O2 Ru2 -175.05(5)
C25 Os1 O2 Ru2 -98.56(9)
C21 Os1 O2 Ru2 -136.44(7)
Ru1 Os1 O2 Ru2 85.24(10)
O1 Os1 O2 Ru1 -42.78(10)
C23 Os1 O2 Ru1 74.4(2)
C24 Os1 O2 Ru1 -160.64(18)
C22 Os1 O2 Ru1 99.71(9)
C25 Os1 O2 Ru1 176.20(5)
C21 Os1 O2 Ru1 138.32(7)
Ru2 Os1 O2 Ru1 -85.24(10)
O2 Ru1 C1 C2 57.6(7)
O1 Ru1 C1 C2 -122.00(9)
C4 Ru1 C1 C2 80.8
C3 Ru1 C1 C2 37.6
C5 Ru1 C1 C2 118.5
Ru2 Ru1 C1 C2 -169.58(8)
Os1 Ru1 C1 C2 -74.68(6)
O2 Ru1 C1 C5 -60.9(7)
O1 Ru1 C1 C5 119.52(9)
C4 Ru1 C1 C5 -37.6
C3 Ru1 C1 C5 -80.9
C2 Ru1 C1 C5 -118.5
Ru2 Ru1 C1 C5 71.93(6)
Os1 Ru1 C1 C5 166.84(7)
O2 Ru1 C1 C6 178.4(7)
O1 Ru1 C1 C6 -1.18(9)
C4 Ru1 C1 C6 -158.3
C3 Ru1 C1 C6 158.4
C5 Ru1 C1 C6 -120.7
C2 Ru1 C1 C6 120.8
Ru2 Ru1 C1 C6 -48.77(8)
Os1 Ru1 C1 C6 46.14(8)
C5 C1 C2 C3 0.0
C6 C1 C2 C3 180.0
Ru1 C1 C2 C3 -60.4
C5 C1 C2 C7 180.0
C6 C1 C2 C7 0.0
Ru1 C1 C2 C7 119.6
C5 C1 C2 Ru1 60.4
C6 C1 C2 Ru1 -119.6
O2 Ru1 C2 C1 -171.04(14)
O1 Ru1 C2 C1 76.02(11)
C4 Ru1 C2 C1 -79.6
C3 Ru1 C2 C1 -117.8
C5 Ru1 C2 C1 -36.8
Ru2 Ru1 C2 C1 55.2(3)
Os1 Ru1 C2 C1 131.80(6)
O2 Ru1 C2 C3 -53.22(13)
O1 Ru1 C2 C3 -166.15(11)
C4 Ru1 C2 C3 38.3
C5 Ru1 C2 C3 81.0
C1 Ru1 C2 C3 117.8
Ru2 Ru1 C2 C3 173.0(3)
Os1 Ru1 C2 C3 -110.38(5)
O2 Ru1 C2 C7 66.97(15)
O1 Ru1 C2 C7 -45.96(11)
C4 Ru1 C2 C7 158.5
C3 Ru1 C2 C7 120.2
C5 Ru1 C2 C7 -158.8
C1 Ru1 C2 C7 -122.0
Ru2 Ru1 C2 C7 -66.8(3)
Os1 Ru1 C2 C7 9.81(7)
C1 C2 C3 C4 0.0
C7 C2 C3 C4 180.0
Ru1 C2 C3 C4 -62.4
C1 C2 C3 C8 180.0
C7 C2 C3 C8 0.0
Ru1 C2 C3 C8 117.6
C1 C2 C3 Ru1 62.4
C7 C2 C3 Ru1 -117.6
O2 Ru1 C3 C2 145.62(9)
O1 Ru1 C3 C2 34.6(3)
C4 Ru1 C3 C2 -116.8
C5 Ru1 C3 C2 -78.9
C1 Ru1 C3 C2 -36.9
Ru2 Ru1 C3 C2 -177.89(10)
Os1 Ru1 C3 C2 93.43(6)
O2 Ru1 C3 C4 -97.62(9)
O1 Ru1 C3 C4 151.4(3)
C5 Ru1 C3 C4 37.9
C2 Ru1 C3 C4 116.8
C1 Ru1 C3 C4 79.8
Ru2 Ru1 C3 C4 -61.13(8)
Os1 Ru1 C3 C4 -149.81(6)
O2 Ru1 C3 C8 23.44(10)
O1 Ru1 C3 C8 -87.6(3)
C4 Ru1 C3 C8 121.1
C5 Ru1 C3 C8 158.9
C2 Ru1 C3 C8 -122.2
C1 Ru1 C3 C8 -159.1
Ru2 Ru1 C3 C8 59.93(10)
Os1 Ru1 C3 C8 -28.75(7)
C2 C3 C4 C5 0.0
C8 C3 C4 C5 180.0
Ru1 C3 C4 C5 -63.8
C2 C3 C4 C9 180.0
C8 C3 C4 C9 0.0
Ru1 C3 C4 C9 116.2
C2 C3 C4 Ru1 63.8
C8 C3 C4 Ru1 -116.2
O2 Ru1 C4 C3 97.35(9)
O1 Ru1 C4 C3 -154.1(3)
C5 Ru1 C4 C3 -116.7
C2 Ru1 C4 C3 -37.8
C1 Ru1 C4 C3 -79.7
Ru2 Ru1 C4 C3 149.40(6)
Os1 Ru1 C4 C3 63.07(10)
O2 Ru1 C4 C5 -145.94(9)
O1 Ru1 C4 C5 -37.4(2)
C3 Ru1 C4 C5 116.7
C2 Ru1 C4 C5 78.9
C1 Ru1 C4 C5 37.0
Ru2 Ru1 C4 C5 -93.89(5)
Os1 Ru1 C4 C5 179.78(11)
O2 Ru1 C4 C9 -23.80(10)
O1 Ru1 C4 C9 84.8(3)
C3 Ru1 C4 C9 -121.1
C5 Ru1 C4 C9 122.1
C2 Ru1 C4 C9 -159.0
C1 Ru1 C4 C9 159.1
Ru2 Ru1 C4 C9 28.25(7)
Os1 Ru1 C4 C9 -58.08(11)
C2 C1 C5 C4 0.0
C6 C1 C5 C4 180.0
Ru1 C1 C5 C4 60.5
C2 C1 C5 C10 180.0
C6 C1 C5 C10 0.0
Ru1 C1 C5 C10 -119.5
C2 C1 C5 Ru1 -60.5
C6 C1 C5 Ru1 119.5
C3 C4 C5 C1 0.0
C9 C4 C5 C1 180.0
Ru1 C4 C5 C1 -62.6
C3 C4 C5 C10 180.0
C9 C4 C5 C10 0.0
Ru1 C4 C5 C10 117.4
C3 C4 C5 Ru1 62.6
C9 C4 C5 Ru1 -117.4
O2 Ru1 C5 C1 170.69(14)
O1 Ru1 C5 C1 -78.24(11)
C4 Ru1 C5 C1 117.7
C3 Ru1 C5 C1 79.4
C2 Ru1 C5 C1 36.8
Ru2 Ru1 C5 C1 -133.59(5)
Os1 Ru1 C5 C1 -61.7(3)
O2 Ru1 C5 C4 52.96(13)
O1 Ru1 C5 C4 164.03(11)
C3 Ru1 C5 C4 -38.3
C2 Ru1 C5 C4 -81.0
C1 Ru1 C5 C4 -117.7
Ru2 Ru1 C5 C4 108.68(5)
Os1 Ru1 C5 C4 -179.4(3)
O2 Ru1 C5 C10 -67.25(14)
O1 Ru1 C5 C10 43.83(11)
C4 Ru1 C5 C10 -120.2
C3 Ru1 C5 C10 -158.5
C2 Ru1 C5 C10 158.8
C1 Ru1 C5 C10 122.1
Ru2 Ru1 C5 C10 -11.52(7)
Os1 Ru1 C5 C10 60.4(3)
O2 Ru2 C11 C12 33.1(9)
O1 Ru2 C11 C12 -125.28(9)
C14 Ru2 C11 C12 80.4
C13 Ru2 C11 C12 37.4
C15 Ru2 C11 C12 118.2
Ru1 Ru2 C11 C12 -78.18(6)
Os1 Ru2 C11 C12 -170.14(7)
O2 Ru2 C11 C15 -85.1(9)
O1 Ru2 C11 C15 116.55(9)
C14 Ru2 C11 C15 -37.8
C13 Ru2 C11 C15 -80.8
C12 Ru2 C11 C15 -118.2
Ru1 Ru2 C11 C15 163.65(6)
Os1 Ru2 C11 C15 71.69(6)
O2 Ru2 C11 C16 154.3(9)
O1 Ru2 C11 C16 -4.14(9)
C14 Ru2 C11 C16 -158.4
C13 Ru2 C11 C16 158.5
C15 Ru2 C11 C16 -120.7
C12 Ru2 C11 C16 121.1
Ru1 Ru2 C11 C16 42.97(7)
Os1 Ru2 C11 C16 -49.00(8)
C15 C11 C12 C13 0.0
C16 C11 C12 C13 180.0
Ru2 C11 C12 C13 -60.7
C15 C11 C12 C17 180.0
C16 C11 C12 C17 0.0
Ru2 C11 C12 C17 119.3
C15 C11 C12 Ru2 60.7
C16 C11 C12 Ru2 -119.3
O2 Ru2 C12 C11 -175.50(13)
O1 Ru2 C12 C11 71.44(11)
C14 Ru2 C12 C11 -79.8
C13 Ru2 C12 C11 -117.9
C15 Ru2 C12 C11 -37.0
Ru1 Ru2 C12 C11 127.78(5)
Os1 Ru2 C12 C11 52.5(3)
O2 Ru2 C12 C13 -57.64(13)
O1 Ru2 C12 C13 -170.70(11)
C14 Ru2 C12 C13 38.0
C15 Ru2 C12 C13 80.8
C11 Ru2 C12 C13 117.9
Ru1 Ru2 C12 C13 -114.36(5)
Os1 Ru2 C12 C13 170.3(3)
O2 Ru2 C12 C17 62.80(14)
O1 Ru2 C12 C17 -50.26(11)
C14 Ru2 C12 C17 158.5
C13 Ru2 C12 C17 120.4
C15 Ru2 C12 C17 -158.7
C11 Ru2 C12 C17 -121.7
Ru1 Ru2 C12 C17 6.09(6)
Os1 Ru2 C12 C17 -69.2(3)
C11 C12 C13 C14 0.0
C17 C12 C13 C14 180.0
Ru2 C12 C13 C14 -62.1
C11 C12 C13 C18 180.0
C17 C12 C13 C18 0.0
Ru2 C12 C13 C18 117.9
C11 C12 C13 Ru2 62.1
C17 C12 C13 Ru2 -117.9
O2 Ru2 C13 C12 142.60(9)
O1 Ru2 C13 C12 24.1(3)
C14 Ru2 C13 C12 -117.0
C15 Ru2 C13 C12 -79.1
C11 Ru2 C13 C12 -37.0
Ru1 Ru2 C13 C12 89.95(5)
Os1 Ru2 C13 C12 -177.12(10)
O2 Ru2 C13 C14 -100.42(9)
O1 Ru2 C13 C14 141.1(3)
C15 Ru2 C13 C14 37.9
C12 Ru2 C13 C14 117.0
C11 Ru2 C13 C14 80.0
Ru1 Ru2 C13 C14 -153.07(6)
Os1 Ru2 C13 C14 -60.14(8)
O2 Ru2 C13 C18 20.51(9)
O1 Ru2 C13 C18 -98.0(3)
C14 Ru2 C13 C18 120.9
C15 Ru2 C13 C18 158.8
C12 Ru2 C13 C18 -122.1
C11 Ru2 C13 C18 -159.0
Ru1 Ru2 C13 C18 -32.14(6)
Os1 Ru2 C13 C18 60.79(10)
C12 C13 C14 C15 0.0
C18 C13 C14 C15 180.0
Ru2 C13 C14 C15 -63.4
C12 C13 C14 C19 180.0
C18 C13 C14 C19 0.0
Ru2 C13 C14 C19 116.6
C12 C13 C14 Ru2 63.4
C18 C13 C14 Ru2 -116.6
O2 Ru2 C14 C13 96.08(9)
O1 Ru2 C14 C13 -152.0(2)
C15 Ru2 C14 C13 -116.7
C12 Ru2 C14 C13 -37.6
C11 Ru2 C14 C13 -79.5
Ru1 Ru2 C14 C13 61.56(10)
Os1 Ru2 C14 C13 149.79(6)
O2 Ru2 C14 C15 -147.19(9)
O1 Ru2 C14 C15 -35.2(2)
C13 Ru2 C14 C15 116.7
C12 Ru2 C14 C15 79.1
C11 Ru2 C14 C15 37.2
Ru1 Ru2 C14 C15 178.29(11)
Os1 Ru2 C14 C15 -93.48(5)
O2 Ru2 C14 C19 -25.33(10)
O1 Ru2 C14 C19 86.6(2)
C13 Ru2 C14 C19 -121.4
C15 Ru2 C14 C19 121.9
C12 Ru2 C14 C19 -159.0
C11 Ru2 C14 C19 159.1
Ru1 Ru2 C14 C19 -59.84(11)
Os1 Ru2 C14 C19 28.39(6)
C12 C11 C15 C14 0.0
C16 C11 C15 C14 180.0
Ru2 C11 C15 C14 61.2
C12 C11 C15 C20 180.0
C16 C11 C15 C20 0.0
Ru2 C11 C15 C20 -118.8
C12 C11 C15 Ru2 -61.2
C16 C11 C15 Ru2 118.8
C13 C14 C15 C11 0.0
C19 C14 C15 C11 180.0
Ru2 C14 C15 C11 -62.9
C13 C14 C15 C20 180.0
C19 C14 C15 C20 0.0
Ru2 C14 C15 C20 117.1
C13 C14 C15 Ru2 62.9
C19 C14 C15 Ru2 -117.1
O2 Ru2 C15 C11 171.11(14)
O1 Ru2 C15 C11 -79.31(10)
C14 Ru2 C15 C11 117.4
C13 Ru2 C15 C11 79.3
C12 Ru2 C15 C11 36.9
Ru1 Ru2 C15 C11 -59.53(18)
Os1 Ru2 C15 C11 -133.65(5)
O2 Ru2 C15 C14 53.67(14)
O1 Ru2 C15 C14 163.25(10)
C13 Ru2 C15 C14 -38.1
C12 Ru2 C15 C14 -80.6
C11 Ru2 C15 C14 -117.4
Ru1 Ru2 C15 C14 -177.0(2)
Os1 Ru2 C15 C14 108.91(5)
O2 Ru2 C15 C20 -66.86(15)
O1 Ru2 C15 C20 42.72(11)
C14 Ru2 C15 C20 -120.5
C13 Ru2 C15 C20 -158.6
C12 Ru2 C15 C20 158.9
C11 Ru2 C15 C20 122.0
Ru1 Ru2 C15 C20 62.5(2)
Os1 Ru2 C15 C20 -11.62(6)
O1 Os1 C21 C22 70.3(8)
O2 Os1 C21 C22 -118.98(9)
C23 Os1 C21 C22 37.8
C24 Os1 C21 C22 81.1
C25 Os1 C21 C22 118.5
Ru2 Os1 C21 C22 -166.30(6)
Ru1 Os1 C21 C22 -72.36(6)
O1 Os1 C21 C25 -48.2(8)
O2 Os1 C21 C25 122.52(9)
C23 Os1 C21 C25 -80.7
C24 Os1 C21 C25 -37.4
C22 Os1 C21 C25 -118.5
Ru2 Os1 C21 C25 75.20(6)
Ru1 Os1 C21 C25 169.14(6)
O1 Os1 C21 C26 -169.1(8)
O2 Os1 C21 C26 1.57(9)
C23 Os1 C21 C26 158.3
C24 Os1 C21 C26 -158.4
C22 Os1 C21 C26 120.6
C25 Os1 C21 C26 -120.9
Ru2 Os1 C21 C26 -45.75(7)
Ru1 Os1 C21 C26 48.19(7)
C25 C21 C22 C23 0.0
C26 C21 C22 C23 180.0
Os1 C21 C22 C23 -60.6
C25 C21 C22 C27 180.0
C26 C21 C22 C27 0.0
Os1 C21 C22 C27 119.3
C25 C21 C22 Os1 60.6
C26 C21 C22 Os1 -119.4
O1 Os1 C22 C23 -52.62(13)
O2 Os1 C22 C23 -164.21(10)
C24 Os1 C22 C23 38.4
C25 Os1 C22 C23 80.9
C21 Os1 C22 C23 117.6
Ru2 Os1 C22 C23 176.4(2)
Ru1 Os1 C22 C23 -109.03(4)
O1 Os1 C22 C21 -170.17(14)
O2 Os1 C22 C21 78.23(10)
C23 Os1 C22 C21 -117.6
C24 Os1 C22 C21 -79.2
C25 Os1 C22 C21 -36.7
Ru2 Os1 C22 C21 58.8(2)
Ru1 Os1 C22 C21 133.42(4)
O1 Os1 C22 C27 67.57(14)
O2 Os1 C22 C27 -44.03(10)
C23 Os1 C22 C27 120.2
C24 Os1 C22 C27 158.5
C25 Os1 C22 C27 -158.9
C21 Os1 C22 C27 -122.3
Ru2 Os1 C22 C27 -63.5(2)
Ru1 Os1 C22 C27 11.16(5)
C21 C22 C23 C24 0.0
C27 C22 C23 C24 -180.0
Os1 C22 C23 C24 -63.0
C21 C22 C23 C28 180.0
C27 C22 C23 C28 0.0
Os1 C22 C23 C28 117.0
C21 C22 C23 Os1 63.0
C27 C22 C23 Os1 -117.0
O1 Os1 C23 C24 -96.67(9)
O2 Os1 C23 C24 152.6(2)
C22 Os1 C23 C24 116.5
C25 Os1 C23 C24 37.7
C21 Os1 C23 C24 79.5
Ru2 Os1 C23 C24 -61.96(8)
Ru1 Os1 C23 C24 -149.55(5)
O1 Os1 C23 C22 146.83(9)
O2 Os1 C23 C22 36.1(2)
C24 Os1 C23 C22 -116.5
C25 Os1 C23 C22 -78.8
C21 Os1 C23 C22 -37.0
Ru2 Os1 C23 C22 -178.46(9)
Ru1 Os1 C23 C22 93.95(5)
O1 Os1 C23 C28 24.65(9)
O2 Os1 C23 C28 -86.1(2)
C24 Os1 C23 C28 121.3
C22 Os1 C23 C28 -122.2
C25 Os1 C23 C28 159.0
C21 Os1 C23 C28 -159.2
Ru2 Os1 C23 C28 59.36(10)
Ru1 Os1 C23 C28 -28.23(5)
C22 C23 C24 C25 0.0
C28 C23 C24 C25 180.0
Os1 C23 C24 C25 -64.1
C22 C23 C24 C29 -180.0
C28 C23 C24 C29 0.0
Os1 C23 C24 C29 115.9
C22 C23 C24 Os1 64.1
C28 C23 C24 Os1 -115.9
O1 Os1 C24 C23 98.77(9)
O2 Os1 C24 C23 -148.9(3)
C22 Os1 C24 C23 -38.0
C25 Os1 C24 C23 -116.7
C21 Os1 C24 C23 -79.9
Ru2 Os1 C24 C23 150.96(5)
Ru1 Os1 C24 C23 61.49(8)
O1 Os1 C24 C25 -144.53(9)
O2 Os1 C24 C25 -32.2(2)
C23 Os1 C24 C25 116.7
C22 Os1 C24 C25 78.7
C21 Os1 C24 C25 36.8
Ru2 Os1 C24 C25 -92.34(5)
Ru1 Os1 C24 C25 178.19(9)
O1 Os1 C24 C29 -22.16(10)
O2 Os1 C24 C29 90.2(2)
C23 Os1 C24 C29 -120.9
C22 Os1 C24 C29 -158.9
C25 Os1 C24 C29 122.4
C21 Os1 C24 C29 159.2
Ru2 Os1 C24 C29 30.03(6)
Ru1 Os1 C24 C29 -59.44(9)
C23 C24 C25 C21 0.0
C29 C24 C25 C21 180.0
Os1 C24 C25 C21 -62.3
C23 C24 C25 C30 180.0
C29 C24 C25 C30 0.0
Os1 C24 C25 C30 117.7
C23 C24 C25 Os1 62.3
C29 C24 C25 Os1 -117.7
C22 C21 C25 C24 0.0
C26 C21 C25 C24 180.0
Os1 C21 C25 C24 60.2
C22 C21 C25 C30 180.0
C26 C21 C25 C30 0.0
Os1 C21 C25 C30 -119.8
C22 C21 C25 Os1 -60.2
C26 C21 C25 Os1 119.8
O1 Os1 C25 C24 54.60(13)
O2 Os1 C25 C24 167.07(10)
C23 Os1 C25 C24 -38.3
C22 Os1 C25 C24 -81.1
C21 Os1 C25 C24 -117.9
Ru2 Os1 C25 C24 111.32(4)
Ru1 Os1 C25 C24 -174.3(3)
O1 Os1 C25 C21 172.53(13)
O2 Os1 C25 C21 -75.01(10)
C23 Os1 C25 C21 79.6
C24 Os1 C25 C21 117.9
C22 Os1 C25 C21 36.8
Ru2 Os1 C25 C21 -130.75(4)
Ru1 Os1 C25 C21 -56.3(3)
O1 Os1 C25 C30 -65.50(14)
O2 Os1 C25 C30 46.97(11)
C23 Os1 C25 C30 -158.4
C24 Os1 C25 C30 -120.1
C22 Os1 C25 C30 158.8
C21 Os1 C25 C30 122.0
Ru2 Os1 C25 C30 -8.78(5)
Ru1 Os1 C25 C30 65.6(3)
